data_7029809
loop_
_publ_author_name
'Zhang, Lei'
'Kuang, Xiaofei'
'Wu, Xiaoyuan'
'Yang, Wenbin'
'Lu, Canzhong'

_publ_section_title
;
 Supramolecular interactions induced hinge-like motion of a metal-organic
 framework accompanied by anisotropic thermal expansion.
;
_journal_issue 19
_journal_name_full 'Dalton transactions (Cambridge, England : 2003)'
_journal_page_first 7146
_journal_page_last 7152
_journal_paper_doi 10.1039/c3dt53580k
_journal_volume 43
_journal_year 2014
_chemical_formula_sum 'C72 H48 Ag4 Mo8 N24 O26'
_chemical_formula_weight 2864.34
_chemical_name_systematic
; 
 ? 
;
_space_group_IT_number 15
_symmetry_cell_setting monoclinic
_symmetry_space_group_name_Hall '-C 2yc'
_symmetry_space_group_name_H-M 'C 1 2/c 1'
_atom_sites_solution_hydrogens geom
_atom_sites_solution_primary direct
_atom_sites_solution_secondary difmap
_audit_creation_method SHELXL-97
_cell_angle_alpha 90.00
_cell_angle_beta 115.293(3)
_cell_angle_gamma 90.00
_cell_formula_units_Z 4
_cell_length_a 22.0466(6)
_cell_length_b 16.4250(3)
_cell_length_c 25.5931(7)
_cell_measurement_reflns_used 9835
_cell_measurement_temperature 250.01(10)
_cell_measurement_theta_max 29.0010
_cell_measurement_theta_min 3.2240
_cell_volume 8379.2(4)
_computing_structure_refinement 'SHELXL-97 (Sheldrick, 1997)'
_computing_structure_solution 'SHELXS-97 (Sheldrick, 1990)'
_diffrn_ambient_temperature 250.01(10)
_diffrn_detector_area_resol_mean 10.3503
_diffrn_measured_fraction_theta_full 0.958
_diffrn_measured_fraction_theta_max 0.958
_diffrn_measurement_device_type 'SuperNova, Dual, Cu at zero, Atlas'
_diffrn_measurement_method '\w scans'
_diffrn_radiation_monochromator mirror
_diffrn_radiation_source 'SuperNova (Mo) X-ray Source'
_diffrn_radiation_type MoK\a
_diffrn_radiation_wavelength 0.71073
_diffrn_reflns_av_R_equivalents 0.0279
_diffrn_reflns_av_sigmaI/netI 0.0342
_diffrn_reflns_limit_h_max 26
_diffrn_reflns_limit_h_min -26
_diffrn_reflns_limit_k_max 19
_diffrn_reflns_limit_k_min -14
_diffrn_reflns_limit_l_max 30
_diffrn_reflns_limit_l_min -27
_diffrn_reflns_number 18108
_diffrn_reflns_theta_full 25.00
_diffrn_reflns_theta_max 25.00
_diffrn_reflns_theta_min 3.07
_exptl_absorpt_coefficient_mu 2.158
_exptl_absorpt_correction_T_max 1.00000
_exptl_absorpt_correction_T_min 0.62249
_exptl_absorpt_correction_type multi-scan
_exptl_crystal_colour brown
_exptl_crystal_density_diffrn 2.271
_exptl_crystal_density_method 'not measured'
_exptl_crystal_description block-like
_exptl_crystal_F_000 5520
_exptl_crystal_size_max 0.31
_exptl_crystal_size_mid 0.12
_exptl_crystal_size_min 0.08
_refine_diff_density_max 1.397
_refine_diff_density_min -1.318
_refine_diff_density_rms 0.125
_refine_ls_extinction_method none
_refine_ls_goodness_of_fit_ref 1.061
_refine_ls_hydrogen_treatment constr
_refine_ls_matrix_type full
_refine_ls_number_parameters 605
_refine_ls_number_reflns 7080
_refine_ls_number_restraints 0
_refine_ls_restrained_S_all 1.061
_refine_ls_R_factor_all 0.0428
_refine_ls_R_factor_gt 0.0348
_refine_ls_shift/su_max 0.001
_refine_ls_shift/su_mean 0.000
_refine_ls_structure_factor_coef Fsqd
_refine_ls_weighting_details 'calc w=1/[\s^2^(Fo^2^)+(0.0431P)^2^+47.7731P] where P=(Fo^2^+2Fc^2^)/3'
_refine_ls_weighting_scheme calc
_refine_ls_wR_factor_gt 0.0879
_refine_ls_wR_factor_ref 0.0945
_reflns_number_gt 6049
_reflns_number_total 7080
_reflns_threshold_expression >2sigma(I)
_cod_duplicate_entry 7029808
_cod_data_source_file c3dt53580k2.cif
_cod_data_source_block B_250K
_cod_depositor_comments
;Adding full bibliography for
 ./tmp-cod-update-bibliographies-12899/cifs/7029809.cif.
;
_cod_original_sg_symbol_H-M C2/c
_cod_database_code 7029809

loop_
_symmetry_equiv_pos_as_xyz
'x, y, z'
'-x, y, -z+1/2'
'x+1/2, y+1/2, z'
'-x+1/2, y+1/2, -z+1/2'
'-x, -y, -z'
'x, -y, z-1/2'
'-x+1/2, -y+1/2, -z'
'x+1/2, -y+1/2, z-1/2'

loop_
_atom_site_label
_atom_site_type_symbol
_atom_site_fract_x
_atom_site_fract_y
_atom_site_fract_z
_atom_site_U_iso_or_equiv
_atom_site_adp_type
_atom_site_occupancy
_atom_site_symmetry_multiplicity
_atom_site_calc_flag
_atom_site_refinement_flags
Ag1 Ag -0.15576(2) 0.45767(3) -0.632155(18) 0.03244(13) Uani 1 1 d .
Ag2 Ag 0.32285(2) 0.25273(3) -0.132791(18) 0.03648(13) Uani 1 1 d .
C17 C 0.7779(3) 0.6376(3) 0.0091(2) 0.0261(12) Uani 1 1 d .
H17A H 0.7988 0.6338 0.0492 0.031 Uiso 1 1 calc R
C20 C 0.1237(2) 0.2569(3) -0.4979(2) 0.0193(11) Uani 1 1 d .
C21 C 0.5977(2) 0.4704(3) 0.0006(2) 0.0196(11) Uani 1 1 d .
C23 C 0.0600(2) 0.3022(3) -0.5301(2) 0.0202(11) Uani 1 1 d .
C25 C 0.2977(2) 0.0842(3) -0.4954(2) 0.0222(11) Uani 1 1 d .
H25A H 0.3200 0.0886 -0.4554 0.027 Uiso 1 1 calc R
C26 C 0.2351(3) 0.0648(3) -0.6118(2) 0.0259(12) Uani 1 1 d .
H26A H 0.2132 0.0578 -0.6516 0.031 Uiso 1 1 calc R
C27 C 0.4439(3) 0.3432(3) -0.0356(2) 0.0257(12) Uani 1 1 d .
H27A H 0.4241 0.3148 -0.0156 0.031 Uiso 1 1 calc R
C28 C 0.0331(3) 0.3117(3) -0.5891(2) 0.0265(12) Uani 1 1 d .
H28A H 0.0544 0.2900 -0.6104 0.032 Uiso 1 1 calc R
C29 C 0.5331(2) 0.4265(3) -0.0333(2) 0.0181(10) Uani 1 1 d .
C31 C 0.5035(3) 0.3840(3) -0.0040(2) 0.0242(11) Uani 1 1 d .
H31A H 0.5230 0.3827 0.0362 0.029 Uiso 1 1 calc R
C33 C 0.6826(2) 0.5520(3) 0.0066(2) 0.0203(11) Uani 1 1 d .
C35 C 0.7199(2) 0.6519(3) -0.1080(2) 0.0250(12) Uani 1 1 d .
H35A H 0.6999 0.6560 -0.1481 0.030 Uiso 1 1 calc R
C37 C 0.2100(2) 0.2269(3) -0.4122(2) 0.0224(11) Uani 1 1 d .
C38 C 0.6793(3) 0.4561(4) 0.1810(2) 0.0341(14) Uani 1 1 d .
H38A H 0.6354 0.4382 0.1609 0.041 Uiso 1 1 calc R
C39 C 0.6801(2) 0.5021(3) 0.0879(2) 0.0218(11) Uani 1 1 d .
C40 C 0.7154(2) 0.6014(3) -0.0226(2) 0.0194(11) Uani 1 1 d .
C41 C 0.0260(3) 0.3356(3) -0.5004(2) 0.0266(12) Uani 1 1 d .
H41A H 0.0431 0.3308 -0.4604 0.032 Uiso 1 1 calc R
C42 C 0.2434(2) 0.2374(3) -0.3488(2) 0.0233(11) Uani 1 1 d .
C43 C 0.6860(2) 0.6099(3) -0.0816(2) 0.0218(11) Uani 1 1 d .
H43A H 0.6439 0.5877 -0.1036 0.026 Uiso 1 1 calc R
C44 C 0.2054(2) 0.1723(3) -0.4952(2) 0.0206(11) Uani 1 1 d .
C45 C 0.2359(2) 0.1209(3) -0.5256(2) 0.0198(11) Uani 1 1 d .
C46 C -0.0267(3) 0.3545(3) -0.6163(2) 0.0273(12) Uani 1 1 d .
H46A H -0.0439 0.3626 -0.6560 0.033 Uiso 1 1 calc R
C47 C -0.0330(3) 0.3756(4) -0.5309(2) 0.0317(13) Uani 1 1 d .
H47A H -0.0553 0.3978 -0.5105 0.038 Uiso 1 1 calc R
C48 C 0.3257(3) 0.0410(3) -0.5259(2) 0.0245(11) Uani 1 1 d .
H48A H 0.3679 0.0180 -0.5056 0.029 Uiso 1 1 calc R
C49 C 0.8080(3) 0.6794(3) -0.0210(2) 0.0284(12) Uani 1 1 d .
H49A H 0.8497 0.7033 0.0001 0.034 Uiso 1 1 calc R
C50 C 0.2038(3) 0.1101(3) -0.5849(2) 0.0248(12) Uani 1 1 d .
H50A H 0.1618 0.1330 -0.6064 0.030 Uiso 1 1 calc R
C51 C 0.7123(3) 0.4924(3) 0.1517(2) 0.0249(12) Uani 1 1 d .
C52 C 0.8075(3) 0.5047(4) 0.2425(3) 0.0352(14) Uani 1 1 d .
H52A H 0.8518 0.5210 0.2634 0.042 Uiso 1 1 calc R
C53 C 0.5021(3) 0.4272(3) -0.0931(2) 0.0263(12) Uani 1 1 d .
H53A H 0.5202 0.4565 -0.1141 0.032 Uiso 1 1 calc R
C54 C 0.4439(3) 0.3834(4) -0.1205(2) 0.0309(13) Uani 1 1 d .
H54A H 0.4242 0.3822 -0.1607 0.037 Uiso 1 1 calc R
C55 C 0.7782(3) 0.5169(3) 0.1832(2) 0.0299(12) Uani 1 1 d .
H55A H 0.8023 0.5409 0.1649 0.036 Uiso 1 1 calc R
C56 C 0.3284(3) 0.2075(4) -0.2559(2) 0.0388(15) Uani 1 1 d .
H56A H 0.3679 0.1802 -0.2332 0.047 Uiso 1 1 calc R
C57 C 0.2157(3) 0.2893(4) -0.3220(2) 0.0318(13) Uani 1 1 d .
H57A H 0.1774 0.3195 -0.3437 0.038 Uiso 1 1 calc R
C58 C 0.3023(3) 0.1973(4) -0.3150(2) 0.0319(13) Uani 1 1 d .
H58A H 0.3237 0.1645 -0.3316 0.038 Uiso 1 1 calc R
C59 C 0.2459(3) 0.2950(4) -0.2630(3) 0.0355(14) Uani 1 1 d .
H59A H 0.2269 0.3299 -0.2454 0.043 Uiso 1 1 calc R
C60 C 0.7118(3) 0.4465(4) 0.2402(2) 0.0366(15) Uani 1 1 d .
H60A H 0.6888 0.4223 0.2593 0.044 Uiso 1 1 calc R
N1 N -0.0606(2) 0.3848(3) -0.58801(19) 0.0258(10) Uani 1 1 d .
N2 N 0.2954(2) 0.0305(3) -0.58329(19) 0.0242(10) Uani 1 1 d .
N3 N 0.3006(2) 0.2539(3) -0.2293(2) 0.0346(12) Uani 1 1 d .
N4 N 0.1532(2) 0.2679(3) -0.44084(18) 0.0229(9) Uani 1 1 d .
N5 N 0.1479(2) 0.2103(3) -0.52785(18) 0.0222(9) Uani 1 1 d .
N6 N 0.2382(2) 0.1777(3) -0.43725(18) 0.0228(10) Uani 1 1 d .
N7 N 0.4136(2) 0.3423(3) -0.09292(19) 0.0253(10) Uani 1 1 d .
N8 N 0.7801(2) 0.6871(3) -0.07858(19) 0.0255(10) Uani 1 1 d .
N9 N 0.7759(2) 0.4711(3) 0.2715(2) 0.0340(11) Uani 1 1 d .
N10 N 0.6228(2) 0.4627(3) 0.05860(18) 0.0237(10) Uani 1 1 d .
N11 N 0.62620(19) 0.5116(3) -0.02706(18) 0.0203(9) Uani 1 1 d .
N12 N 0.7114(2) 0.5496(3) 0.06446(19) 0.0247(10) Uani 1 1 d .
Mo1 Mo 0.0000 0.46178(5) -0.7500 0.0398(2) Uani 1 2 d S
Mo2 Mo -0.00138(2) 0.58877(3) -0.639485(18) 0.02191(12) Uani 1 1 d .
Mo3 Mo -0.01017(2) 0.79143(3) -0.643533(19) 0.02286(12) Uani 1 1 d .
Mo4 Mo 0.0000 0.90576(5) -0.7500 0.03549(19) Uani 1 2 d S
Mo5 Mo -0.09163(2) 0.69331(3) -0.791032(19) 0.02132(12) Uani 1 1 d .
O1 O 0.0617(4) 0.3984(4) -0.7061(3) 0.114(3) Uani 1 1 d .
O2 O -0.0346(2) 0.5138(2) -0.70659(17) 0.0384(10) Uani 1 1 d .
O3 O 0.0519(2) 0.5253(3) -0.58705(19) 0.0472(11) Uani 1 1 d .
O4 O -0.0736(2) 0.5829(3) -0.63092(18) 0.0414(10) Uani 1 1 d .
O5 O 0.0328(2) 0.6900(2) -0.60657(17) 0.0361(10) Uani 1 1 d .
O6 O -0.0513(2) 0.6855(3) -0.71409(17) 0.0441(11) Uani 1 1 d .
O7 O -0.0753(2) 0.6043(3) -0.82277(19) 0.0429(11) Uani 1 1 d .
O8 O -0.1764(2) 0.6988(3) -0.8162(2) 0.0451(11) Uani 1 1 d .
O9 O -0.0791(2) 0.7872(3) -0.6297(2) 0.0465(11) Uani 1 1 d .
O10 O 0.0410(2) 0.8560(3) -0.59333(19) 0.0464(11) Uani 1 1 d .
O11 O -0.0489(2) 0.8585(3) -0.71219(18) 0.0415(10) Uani 1 1 d .
O12 O -0.0643(2) 0.7821(2) -0.81551(18) 0.0376(10) Uani 1 1 d .
O13 O 0.0571(3) 0.9667(3) -0.7004(2) 0.0582(13) Uani 1 1 d .

loop_
_atom_site_aniso_label
_atom_site_aniso_U_11
_atom_site_aniso_U_22
_atom_site_aniso_U_33
_atom_site_aniso_U_23
_atom_site_aniso_U_13
_atom_site_aniso_U_12
Ag1 0.0266(2) 0.0466(3) 0.0215(2) 0.00276(19) 0.0077(2) 0.01412(19)
Ag2 0.0372(3) 0.0495(3) 0.0214(2) 0.0007(2) 0.0112(2) -0.0171(2)
C17 0.026(3) 0.031(3) 0.018(3) 0.002(2) 0.006(2) -0.005(2)
C20 0.018(2) 0.020(3) 0.021(3) 0.002(2) 0.008(2) -0.003(2)
C21 0.021(3) 0.017(2) 0.021(3) -0.005(2) 0.009(2) 0.002(2)
C23 0.017(3) 0.024(3) 0.018(3) -0.002(2) 0.006(2) 0.000(2)
C25 0.019(3) 0.025(3) 0.022(3) -0.002(2) 0.007(2) 0.000(2)
C26 0.028(3) 0.030(3) 0.021(3) 0.002(2) 0.012(3) 0.004(2)
C27 0.026(3) 0.026(3) 0.026(3) 0.002(2) 0.013(3) -0.005(2)
C28 0.028(3) 0.033(3) 0.019(3) -0.001(2) 0.011(3) 0.004(2)
C29 0.015(2) 0.020(2) 0.019(3) 0.002(2) 0.006(2) 0.0017(19)
C31 0.025(3) 0.030(3) 0.016(3) -0.002(2) 0.007(2) -0.005(2)
C33 0.020(3) 0.017(3) 0.024(3) -0.001(2) 0.009(2) 0.001(2)
C35 0.021(3) 0.030(3) 0.021(3) 0.003(2) 0.005(2) 0.003(2)
C37 0.021(3) 0.024(3) 0.021(3) 0.004(2) 0.008(2) 0.001(2)
C38 0.022(3) 0.053(4) 0.023(3) 0.002(3) 0.005(3) -0.007(3)
C39 0.023(3) 0.021(3) 0.020(3) 0.000(2) 0.008(2) 0.003(2)
C40 0.019(3) 0.016(2) 0.023(3) 0.002(2) 0.008(2) 0.003(2)
C41 0.029(3) 0.033(3) 0.018(3) 0.000(2) 0.011(3) 0.008(2)
C42 0.021(3) 0.028(3) 0.019(3) 0.000(2) 0.007(2) -0.002(2)
C43 0.016(2) 0.022(3) 0.026(3) 0.003(2) 0.007(2) 0.000(2)
C44 0.022(3) 0.016(2) 0.027(3) 0.001(2) 0.014(2) -0.001(2)
C45 0.024(3) 0.017(2) 0.021(3) 0.002(2) 0.011(2) 0.001(2)
C46 0.022(3) 0.041(3) 0.016(3) -0.002(2) 0.005(2) 0.000(2)
C47 0.029(3) 0.042(3) 0.025(3) -0.003(3) 0.013(3) 0.013(3)
C48 0.019(3) 0.027(3) 0.026(3) 0.001(2) 0.009(2) 0.004(2)
C49 0.022(3) 0.029(3) 0.032(3) 0.004(2) 0.009(3) -0.006(2)
C50 0.020(3) 0.025(3) 0.025(3) 0.006(2) 0.007(2) 0.005(2)
C51 0.025(3) 0.030(3) 0.017(3) 0.002(2) 0.007(2) 0.001(2)
C52 0.025(3) 0.043(4) 0.025(3) -0.001(3) 0.000(3) -0.005(3)
C53 0.030(3) 0.027(3) 0.024(3) 0.003(2) 0.013(3) -0.004(2)
C54 0.029(3) 0.043(3) 0.017(3) -0.002(2) 0.006(3) -0.006(3)
C55 0.026(3) 0.031(3) 0.027(3) -0.002(2) 0.006(3) -0.007(2)
C56 0.035(3) 0.056(4) 0.019(3) 0.005(3) 0.005(3) 0.011(3)
C57 0.029(3) 0.042(3) 0.025(3) 0.003(3) 0.011(3) 0.011(3)
C58 0.029(3) 0.039(3) 0.025(3) -0.003(3) 0.009(3) 0.013(3)
C59 0.041(4) 0.042(4) 0.026(3) 0.001(3) 0.016(3) 0.004(3)
C60 0.026(3) 0.059(4) 0.022(3) 0.007(3) 0.007(3) -0.003(3)
N1 0.022(2) 0.029(2) 0.021(2) 0.0023(19) 0.005(2) 0.0047(19)
N2 0.026(2) 0.025(2) 0.024(2) -0.0028(19) 0.013(2) 0.0024(19)
N3 0.032(3) 0.050(3) 0.020(3) -0.003(2) 0.009(2) 0.003(2)
N4 0.022(2) 0.028(2) 0.018(2) 0.0020(19) 0.008(2) 0.0055(19)
N5 0.020(2) 0.026(2) 0.021(2) 0.0009(19) 0.008(2) 0.0015(18)
N6 0.019(2) 0.031(2) 0.017(2) -0.0009(19) 0.007(2) 0.0050(18)
N7 0.023(2) 0.028(2) 0.023(3) -0.0047(19) 0.009(2) -0.0056(19)
N8 0.027(2) 0.027(2) 0.025(3) 0.0054(19) 0.013(2) -0.0037(19)
N9 0.033(3) 0.041(3) 0.022(3) 0.002(2) 0.006(2) 0.001(2)
N10 0.022(2) 0.026(2) 0.020(2) 0.0040(19) 0.007(2) -0.0049(19)
N11 0.018(2) 0.021(2) 0.021(2) 0.0009(18) 0.008(2) 0.0009(18)
N12 0.021(2) 0.030(2) 0.022(2) -0.0017(19) 0.008(2) -0.0056(19)
Mo1 0.0441(4) 0.0435(5) 0.0488(5) 0.000 0.0361(4) 0.000
Mo2 0.0238(2) 0.0262(3) 0.0149(2) 0.00119(18) 0.0074(2) 0.00033(19)
Mo3 0.0277(3) 0.0239(2) 0.0196(3) -0.00432(18) 0.0126(2) 0.00000(19)
Mo4 0.0343(4) 0.0499(5) 0.0223(4) 0.000 0.0123(3) 0.000
Mo5 0.0187(2) 0.0222(2) 0.0203(3) 0.00242(18) 0.0058(2) 0.00031(17)
O1 0.139(6) 0.102(5) 0.157(7) 0.086(5) 0.116(6) 0.084(5)
O2 0.050(3) 0.033(2) 0.033(2) -0.0041(18) 0.019(2) -0.0009(19)
O3 0.045(3) 0.052(3) 0.034(3) 0.012(2) 0.008(2) 0.006(2)
O4 0.039(2) 0.048(3) 0.041(3) -0.007(2) 0.020(2) -0.011(2)
O5 0.040(2) 0.042(2) 0.027(2) 0.0001(18) 0.014(2) -0.0026(19)
O6 0.064(3) 0.037(2) 0.023(2) 0.0009(18) 0.011(2) 0.001(2)
O7 0.049(3) 0.042(3) 0.047(3) -0.011(2) 0.029(2) -0.014(2)
O8 0.026(2) 0.043(3) 0.061(3) 0.019(2) 0.014(2) 0.0003(19)
O9 0.041(3) 0.050(3) 0.054(3) -0.002(2) 0.026(2) 0.001(2)
O10 0.054(3) 0.050(3) 0.043(3) -0.018(2) 0.028(2) -0.018(2)
O11 0.048(3) 0.040(3) 0.040(3) -0.004(2) 0.021(2) 0.007(2)
O12 0.043(2) 0.036(2) 0.044(3) 0.0019(19) 0.028(2) 0.0013(19)
O13 0.067(3) 0.059(3) 0.043(3) 0.000(2) 0.018(3) -0.002(3)

loop_
_atom_type_symbol
_atom_type_description
_atom_type_scat_dispersion_real
_atom_type_scat_dispersion_imag
_atom_type_scat_source
C C 0.0033 0.0016 'International Tables Vol C Tables 4.2.6.8 and 6.1.1.4'
H H 0.0000 0.0000 'International Tables Vol C Tables 4.2.6.8 and 6.1.1.4'
N N 0.0061 0.0033 'International Tables Vol C Tables 4.2.6.8 and 6.1.1.4'
O O 0.0106 0.0060 'International Tables Vol C Tables 4.2.6.8 and 6.1.1.4'
Mo Mo -1.6832 0.6857 'International Tables Vol C Tables 4.2.6.8 and 6.1.1.4'
Ag Ag -0.8971 1.1015 'International Tables Vol C Tables 4.2.6.8 and 6.1.1.4'

loop_
_geom_angle_atom_site_label_1
_geom_angle_atom_site_label_2
_geom_angle_atom_site_label_3
_geom_angle
_geom_angle_site_symmetry_1
_geom_angle_site_symmetry_3
N1 Ag1 N9 129.44(17) . 1_454
N1 Ag1 N2 123.66(16) . 3_455
N9 Ag1 N2 106.85(16) 1_454 3_455
N8 Ag2 N3 135.23(17) 3_445 .
N8 Ag2 N7 122.45(16) 3_445 .
N3 Ag2 N7 102.30(16) . .
C49 C17 C40 118.2(5) . .
N4 C20 N5 125.1(4) . .
N4 C20 C23 116.2(4) . .
N5 C20 C23 118.7(4) . .
N11 C21 N10 125.0(4) . .
N11 C21 C29 119.2(4) . .
N10 C21 C29 115.8(4) . .
C28 C23 C41 118.3(5) . .
C28 C23 C20 121.9(4) . .
C41 C23 C20 119.8(4) . .
C48 C25 C45 118.7(5) . .
N2 C26 C50 123.2(5) . .
N7 C27 C31 123.7(5) . .
C23 C28 C46 118.7(5) . .
C31 C29 C53 118.7(5) . .
C31 C29 C21 118.8(4) . .
C53 C29 C21 122.5(4) . .
C29 C31 C27 118.6(5) . .
N12 C33 N11 124.3(4) . .
N12 C33 C40 118.0(4) . .
N11 C33 C40 117.7(4) . .
N8 C35 C43 123.3(5) . .
N4 C37 N6 124.2(5) . .
N4 C37 C42 117.0(4) . .
N6 C37 C42 118.7(4) . .
C60 C38 C51 119.9(5) . .
N10 C39 N12 125.2(5) . .
N10 C39 C51 117.4(4) . .
N12 C39 C51 117.4(4) . .
C43 C40 C17 118.7(4) . .
C43 C40 C33 120.4(4) . .
C17 C40 C33 120.8(4) . .
C47 C41 C23 118.8(5) . .
C58 C42 C57 118.5(5) . .
C58 C42 C37 121.7(5) . .
C57 C42 C37 119.8(5) . .
C40 C43 C35 119.3(5) . .
N5 C44 N6 125.3(4) . .
N5 C44 C45 117.2(4) . .
N6 C44 C45 117.5(4) . .
C25 C45 C50 118.4(4) . .
C25 C45 C44 120.8(5) . .
C50 C45 C44 120.8(4) . .
N1 C46 C28 123.1(5) . .
N1 C47 C41 124.0(5) . .
N2 C48 C25 123.5(5) . .
N8 C49 C17 123.5(5) . .
C26 C50 C45 119.0(5) . .
C38 C51 C55 118.3(5) . .
C38 C51 C39 121.9(5) . .
C55 C51 C39 119.7(5) . .
N9 C52 C55 124.0(5) . .
C54 C53 C29 118.3(5) . .
N7 C54 C53 124.0(5) . .
C51 C55 C52 118.3(5) . .
N3 C56 C58 124.1(5) . .
C59 C57 C42 118.5(5) . .
C56 C58 C42 118.0(5) . .
N3 C59 C57 124.1(5) . .
N9 C60 C38 122.4(5) . .
C47 N1 C46 116.9(4) . .
C47 N1 Ag1 120.1(3) . .
C46 N1 Ag1 122.8(3) . .
C48 N2 C26 117.2(4) . .
C48 N2 Ag1 122.2(3) . 3_545
C26 N2 Ag1 120.6(3) . 3_545
C59 N3 C56 116.5(5) . .
C59 N3 Ag2 114.7(4) . .
C56 N3 Ag2 127.5(4) . .
C37 N4 C20 115.9(4) . .
C44 N5 C20 114.2(4) . .
C37 N6 C44 115.2(4) . .
C27 N7 C54 116.6(4) . .
C27 N7 Ag2 114.9(3) . .
C54 N7 Ag2 127.7(4) . .
C49 N8 C35 117.1(4) . .
C49 N8 Ag2 127.3(3) . 3
C35 N8 Ag2 115.6(3) . 3
C52 N9 C60 117.0(5) . .
C52 N9 Ag1 112.3(4) . 1_656
C60 N9 Ag1 130.5(4) . 1_656
C39 N10 C21 114.8(4) . .
C21 N11 C33 115.6(4) . .
C39 N12 C33 114.9(4) . .
O1 Mo1 O1 104.5(6) 2_553 .
O1 Mo1 O2 108.2(3) 2_553 2_553
O1 Mo1 O2 105.4(2) . 2_553
O1 Mo1 O2 105.4(2) 2_553 .
O1 Mo1 O2 108.2(3) . .
O2 Mo1 O2 123.6(3) 2_553 .
O4 Mo2 O3 103.4(2) . .
O4 Mo2 O5 102.23(19) . .
O3 Mo2 O5 100.3(2) . .
O4 Mo2 O2 93.26(18) . .
O3 Mo2 O2 100.2(2) . .
O5 Mo2 O2 150.57(17) . .
O4 Mo2 O7 163.88(18) . 2_553
O3 Mo2 O7 90.92(18) . 2_553
O5 Mo2 O7 82.10(16) . 2_553
O2 Mo2 O7 76.70(16) . 2_553
O4 Mo2 O6 90.19(19) . .
O3 Mo2 O6 166.21(19) . .
O5 Mo2 O6 74.05(16) . .
O2 Mo2 O6 81.10(16) . .
O7 Mo2 O6 75.95(15) 2_553 .
O10 Mo3 O9 103.6(2) . .
O10 Mo3 O11 103.1(2) . .
O9 Mo3 O11 97.2(2) . .
O10 Mo3 O5 98.1(2) . .
O9 Mo3 O5 99.0(2) . .
O11 Mo3 O5 149.40(16) . .
O10 Mo3 O12 90.81(17) . 2_553
O9 Mo3 O12 165.09(19) . 2_553
O11 Mo3 O12 75.40(16) . 2_553
O5 Mo3 O12 82.53(15) . 2_553
O10 Mo3 O6 162.52(19) . .
O9 Mo3 O6 92.43(19) . .
O11 Mo3 O6 81.40(16) . .
O5 Mo3 O6 72.16(16) . .
O12 Mo3 O6 73.83(16) 2_553 .
O13 Mo4 O13 107.0(4) . 2_553
O13 Mo4 O11 103.0(2) . 2_553
O13 Mo4 O11 105.3(2) 2_553 2_553
O13 Mo4 O11 105.3(2) . .
O13 Mo4 O11 103.0(2) 2_553 .
O11 Mo4 O11 131.6(2) 2_553 .
O8 Mo5 O7 106.0(2) . .
O8 Mo5 O6 111.8(2) . .
O7 Mo5 O6 110.0(2) . .
O8 Mo5 O12 107.66(19) . .
O7 Mo5 O12 110.16(18) . .
O6 Mo5 O12 111.2(2) . .
Mo1 O2 Mo2 136.8(2) . .
Mo2 O5 Mo3 121.5(2) . .
Mo5 O6 Mo2 141.2(2) . .
Mo5 O6 Mo3 129.1(2) . .
Mo2 O6 Mo3 89.06(14) . .
Mo5 O7 Mo2 127.8(2) . 2_553
Mo4 O11 Mo3 124.8(2) . .
Mo5 O12 Mo3 128.8(2) . 2_553

loop_
_geom_bond_atom_site_label_1
_geom_bond_atom_site_label_2
_geom_bond_distance
_geom_bond_site_symmetry_2
Ag1 N1 2.255(4) .
Ag1 N9 2.286(5) 1_454
Ag1 N2 2.303(4) 3_455
Ag2 N8 2.257(4) 3_445
Ag2 N3 2.303(5) .
Ag2 N7 2.338(4) .
C17 C49 1.394(7) .
C17 C40 1.398(7) .
C20 N4 1.334(6) .
C20 N5 1.345(6) .
C20 C23 1.487(7) .
C21 N11 1.317(6) .
C21 N10 1.349(6) .
C21 C29 1.498(7) .
C23 C28 1.375(7) .
C23 C41 1.389(7) .
C25 C48 1.381(7) .
C25 C45 1.386(7) .
C26 N2 1.338(7) .
C26 C50 1.381(7) .
C27 N7 1.326(7) .
C27 C31 1.386(7) .
C28 C46 1.389(7) .
C29 C31 1.378(7) .
C29 C53 1.383(7) .
C33 N12 1.340(7) .
C33 N11 1.347(6) .
C33 C40 1.482(7) .
C35 N8 1.346(7) .
C35 C43 1.387(7) .
C37 N4 1.332(6) .
C37 N6 1.337(6) .
C37 C42 1.478(7) .
C38 C60 1.380(8) .
C38 C51 1.382(7) .
C39 N10 1.330(6) .
C39 N12 1.341(6) .
C39 C51 1.485(7) .
C40 C43 1.373(7) .
C41 C47 1.367(7) .
C42 C58 1.382(7) .
C42 C57 1.389(7) .
C44 N5 1.337(7) .
C44 N6 1.347(7) .
C44 C45 1.489(7) .
C45 C50 1.386(7) .
C46 N1 1.339(6) .
C47 N1 1.330(7) .
C48 N2 1.339(7) .
C49 N8 1.339(7) .
C51 C55 1.387(7) .
C52 N9 1.336(7) .
C52 C55 1.388(8) .
C53 C54 1.373(7) .
C54 N7 1.343(7) .
C56 N3 1.333(7) .
C56 C58 1.380(8) .
C57 C59 1.368(8) .
C59 N3 1.330(8) .
C60 N9 1.354(7) .
N2 Ag1 2.303(4) 3_545
N8 Ag2 2.257(4) 3
N9 Ag1 2.286(5) 1_656
Mo1 O1 1.700(6) 2_553
Mo1 O1 1.700(6) .
Mo1 O2 1.808(4) 2_553
Mo1 O2 1.808(4) .
Mo2 O4 1.700(4) .
Mo2 O3 1.709(4) .
Mo2 O5 1.871(4) .
Mo2 O2 1.982(4) .
Mo2 O7 2.291(4) 2_553
Mo2 O6 2.363(4) .
Mo3 O10 1.676(4) .
Mo3 O9 1.703(4) .
Mo3 O11 1.936(4) .
Mo3 O5 1.950(4) .
Mo3 O12 2.300(4) 2_553
Mo3 O6 2.390(4) .
Mo4 O13 1.684(5) .
Mo4 O13 1.684(5) 2_553
Mo4 O11 1.895(4) 2_553
Mo4 O11 1.895(4) .
Mo5 O8 1.699(4) .
Mo5 O7 1.782(4) .
Mo5 O6 1.786(4) .
Mo5 O12 1.789(4) .
O7 Mo2 2.291(4) 2_553
O12 Mo3 2.300(4) 2_553
